data_7152477
loop_
_publ_author_name
'Ou, Jun'
'Wong, Wing-Tak'
'Chiu, Pauline'

_publ_section_title
;
 Desymmetrizing reductive aldol cyclizations of enethioate derivatives of
 1,3-diones catalyzed by a chiral copper hydride.
;
_journal_issue 30
_journal_name_full 'Organic &amp; biomolecular chemistry'
_journal_page_first 5971
_journal_page_last 5978
_journal_paper_doi 10.1039/c2ob25206f
_journal_volume 10
_journal_year 2012
_chemical_absolute_configuration rmad
_chemical_formula_moiety 'C22 H22 O3 S'
_chemical_formula_sum 'C22 H22 O3 S'
_chemical_formula_weight 366.46
_chemical_name_systematic
;
?
;
_space_group_IT_number 1
_symmetry_cell_setting triclinic
_symmetry_Int_Tables_number 1
_symmetry_space_group_name_Hall 'P 1'
_symmetry_space_group_name_H-M 'P 1'
_atom_sites_solution_hydrogens geom
_atom_sites_solution_primary direct
_atom_sites_solution_secondary difmap
_audit_creation_method SHELXL-97
_cell_angle_alpha 72.062(4)
_cell_angle_beta 89.472(4)
_cell_angle_gamma 85.803(5)
_cell_formula_units_Z 2
_cell_length_a 8.6495(6)
_cell_length_b 8.6869(6)
_cell_length_c 13.4401(9)
_cell_measurement_reflns_used 13175
_cell_measurement_temperature 296(2)
_cell_measurement_theta_max 25.03
_cell_measurement_theta_min 2.83
_cell_volume 958.09(12)
_computing_cell_refinement 'SAINT v7.34A (Bruker AXS Inc, 2007)'
_computing_data_collection 'APEX (Bruker AXS Inc, 2007)'
_computing_data_reduction 'CrystalStructure (Rigaku/MSC and Rigaku Corporation, 2006)'
_computing_molecular_graphics 'MERCURY (Macrae et al., 2008)'
_computing_publication_material 'SHELXL97 (Sheldrick, 2008)'
_computing_structure_refinement 'SHELXL-97 (Sheldrick, 2008)'
_computing_structure_solution 'SHELXS-97 (Sheldrick, 2008)'
_diffrn_ambient_temperature 296(2)
_diffrn_measured_fraction_theta_full 0.984
_diffrn_measured_fraction_theta_max 0.984
_diffrn_measurement_device_type 'Bruker APEX CCD'
_diffrn_measurement_method '\w & \f scans'
_diffrn_radiation_monochromator graphite
_diffrn_radiation_source 'fine-focus sealed tube'
_diffrn_radiation_type MoK\a
_diffrn_radiation_wavelength 0.71073
_diffrn_reflns_av_R_equivalents 0.0479
_diffrn_reflns_av_sigmaI/netI 0.0717
_diffrn_reflns_limit_h_max 10
_diffrn_reflns_limit_h_min -10
_diffrn_reflns_limit_k_max 10
_diffrn_reflns_limit_k_min -10
_diffrn_reflns_limit_l_max 15
_diffrn_reflns_limit_l_min -15
_diffrn_reflns_number 13175
_diffrn_reflns_theta_full 25.03
_diffrn_reflns_theta_max 25.03
_diffrn_reflns_theta_min 2.83
_diffrn_standards_number 0
_exptl_absorpt_coefficient_mu 0.187
_exptl_absorpt_correction_T_max 0.9707
_exptl_absorpt_correction_T_min 0.8709
_exptl_absorpt_correction_type multi-scan
_exptl_absorpt_process_details 'SADABS (Sheldrick, 2008)'
_exptl_crystal_colour colourless
_exptl_crystal_density_diffrn 1.270
_exptl_crystal_density_method 'not measured'
_exptl_crystal_description block
_exptl_crystal_F_000 388
_exptl_crystal_size_max 0.76
_exptl_crystal_size_mid 0.34
_exptl_crystal_size_min 0.16
_refine_diff_density_max 0.419
_refine_diff_density_min -0.320
_refine_diff_density_rms 0.071
_refine_ls_abs_structure_details 'Flack (1983), 2596 Friedel pairs'
_refine_ls_abs_structure_Flack 0.10(14)
_refine_ls_extinction_method none
_refine_ls_goodness_of_fit_ref 1.107
_refine_ls_hydrogen_treatment constr
_refine_ls_matrix_type full
_refine_ls_number_parameters 472
_refine_ls_number_reflns 5970
_refine_ls_number_restraints 3
_refine_ls_restrained_S_all 1.106
_refine_ls_R_factor_all 0.0852
_refine_ls_R_factor_gt 0.0709
_refine_ls_shift/su_max 0.005
_refine_ls_shift/su_mean 0.000
_refine_ls_structure_factor_coef Fsqd
_refine_ls_weighting_details 'calc w=1/[\s^2^(Fo^2^)+(0.1452P)^2^+0.2104P] where P=(Fo^2^+2Fc^2^)/3'
_refine_ls_weighting_scheme calc
_refine_ls_wR_factor_gt 0.2023
_refine_ls_wR_factor_ref 0.2362
_reflns_number_gt 4860
_reflns_number_total 5970
_reflns_threshold_expression I>2\s(I)
_cod_data_source_file c2ob25206f.txt
_cod_data_source_block PC-O2-145-C-shelxl
_cod_original_cell_volume 958.09(11)
_cod_database_code 7152477

loop_
_symmetry_equiv_pos_as_xyz
'x, y, z'

loop_
_atom_site_label
_atom_site_type_symbol
_atom_site_fract_x
_atom_site_fract_y
_atom_site_fract_z
_atom_site_U_iso_or_equiv
_atom_site_adp_type
_atom_site_occupancy
_atom_site_symmetry_multiplicity
_atom_site_calc_flag
_atom_site_refinement_flags
S1 S 0.76747(18) 0.30429(18) 0.82338(15) 0.0742(5) Uani 1 1 d .
S2 S 0.62126(18) 0.4288(2) 0.30329(16) 0.0792(6) Uani 1 1 d .
O1 O 0.5731(5) 0.4779(5) 0.6769(3) 0.0744(13) Uani 1 1 d .
O2 O 0.2139(6) -0.1345(5) 0.8744(4) 0.0795(13) Uani 1 1 d .
O3 O 0.3258(5) 0.3521(5) 0.6150(3) 0.0621(10) Uani 1 1 d .
H3O H 0.4192 0.3978 0.6155 0.075 Uiso 1 1 d .
O4 O 0.5166(6) 0.5569(6) 0.4457(3) 0.0725(12) Uani 1 1 d .
O5 O 1.0393(5) 0.9972(6) 0.2396(4) 0.0726(12) Uani 1 1 d .
O6 O 0.6741(5) 0.7816(5) 0.5005(3) 0.0594(10) Uani 1 1 d .
H6O H 0.5932 0.7358 0.4948 0.071 Uiso 1 1 d .
C1 C 0.2343(6) 0.0091(6) 0.8296(4) 0.0496(11) Uani 1 1 d .
C2 C 0.2228(5) 0.1413(6) 0.8751(4) 0.0449(10) Uani 1 1 d .
C3 C 0.1576(7) 0.1484(8) 0.9705(4) 0.0634(15) Uani 1 1 d .
H3 H 0.1176 0.0575 1.0168 0.076 Uiso 1 1 calc R
C4 C 0.1545(8) 0.2892(10) 0.9930(5) 0.0728(17) Uani 1 1 d .
H4 H 0.1124 0.2944 1.0560 0.087 Uiso 1 1 calc R
C5 C 0.2115(8) 0.4248(9) 0.9258(6) 0.0713(17) Uani 1 1 d .
H5 H 0.2085 0.5198 0.9441 0.086 Uiso 1 1 calc R
C6 C 0.2743(6) 0.4230(6) 0.8300(5) 0.0542(12) Uani 1 1 d .
H6 H 0.3108 0.5162 0.7837 0.065 Uiso 1 1 calc R
C7 C 0.2809(5) 0.2779(6) 0.8056(4) 0.0426(10) Uani 1 1 d .
C8 C 0.5284(5) 0.1938(6) 0.7390(4) 0.0444(10) Uani 1 1 d .
H8 H 0.5388 0.1208 0.8109 0.053 Uiso 1 1 calc R
C9 C 0.6054(7) 0.1036(8) 0.6667(5) 0.0654(15) Uani 1 1 d .
H9A H 0.5902 0.1688 0.5941 0.078 Uiso 1 1 calc R
H9B H 0.7160 0.0840 0.6813 0.078 Uiso 1 1 calc R
C10 C 0.5321(9) -0.0563(9) 0.6862(6) 0.0786(19) Uani 1 1 d .
H10A H 0.5814 -0.1155 0.6425 0.094 Uiso 1 1 calc R
H10B H 0.5500 -0.1212 0.7586 0.094 Uiso 1 1 calc R
C11 C 0.3625(8) -0.0327(8) 0.6637(5) 0.0681(16) Uani 1 1 d .
H11A H 0.3200 -0.1380 0.6872 0.082 Uiso 1 1 calc R
H11B H 0.3472 0.0092 0.5885 0.082 Uiso 1 1 calc R
C12 C 0.3552(6) 0.2333(6) 0.7139(3) 0.0433(10) Uani 1 1 d .
C13 C 0.2696(7) 0.0804(6) 0.7130(4) 0.0526(12) Uani 1 1 d .
C14 C 0.6094(6) 0.3446(7) 0.7338(4) 0.0519(12) Uani 1 1 d .
C15 C 0.8297(8) 0.5075(9) 0.7943(6) 0.0742(18) Uani 1 1 d .
H15A H 0.9421 0.5006 0.7937 0.089 Uiso 1 1 calc R
H15B H 0.7938 0.5688 0.7241 0.089 Uiso 1 1 calc R
C16 C 0.7778(7) 0.6005(7) 0.8655(5) 0.0579(13) Uani 1 1 d .
C17 C 0.6382(9) 0.5736(9) 0.9214(6) 0.0767(18) Uani 1 1 d .
H17 H 0.5803 0.4896 0.9174 0.092 Uiso 1 1 calc R
C18 C 0.5865(12) 0.6666(12) 0.9807(6) 0.097(2) Uani 1 1 d .
H18 H 0.4955 0.6453 1.0183 0.116 Uiso 1 1 calc R
C19 C 0.6719(16) 0.7956(13) 0.9849(9) 0.112(3) Uani 1 1 d .
H19 H 0.6352 0.8630 1.0233 0.134 Uiso 1 1 calc R
C20 C 0.8093(14) 0.8232(9) 0.9326(8) 0.101(3) Uani 1 1 d .
H20 H 0.8671 0.9066 0.9378 0.122 Uiso 1 1 calc R
C21 C 0.8615(9) 0.7287(8) 0.8731(6) 0.0778(19) Uani 1 1 d .
H21 H 0.9538 0.7496 0.8371 0.093 Uiso 1 1 calc R
C22 C 0.1108(8) 0.1289(9) 0.6594(6) 0.0716(16) Uani 1 1 d .
H22A H 0.0525 0.1998 0.6907 0.086 Uiso 1 1 calc R
H22B H 0.0564 0.0334 0.6674 0.086 Uiso 1 1 calc R
H22C H 0.1238 0.1839 0.5863 0.086 Uiso 1 1 calc R
C23 C 0.9196(6) 0.9631(6) 0.2844(4) 0.0488(11) Uani 1 1 d .
C24 C 0.7631(6) 0.9985(6) 0.2383(4) 0.0482(11) Uani 1 1 d .
C25 C 0.7091(9) 1.1059(7) 0.1434(5) 0.0671(16) Uani 1 1 d .
H25 H 0.7776 1.1655 0.0957 0.080 Uiso 1 1 calc R
C26 C 0.5507(9) 1.1232(8) 0.1208(6) 0.0739(18) Uani 1 1 d .
H26 H 0.5145 1.1941 0.0569 0.089 Uiso 1 1 calc R
C27 C 0.4459(8) 1.0375(8) 0.1908(6) 0.0675(15) Uani 1 1 d .
H27 H 0.3404 1.0510 0.1747 0.081 Uiso 1 1 calc R
C28 C 0.5018(6) 0.9298(6) 0.2867(5) 0.0555(13) Uani 1 1 d .
H28 H 0.4329 0.8717 0.3349 0.067 Uiso 1 1 calc R
C29 C 0.6567(5) 0.9097(5) 0.3097(4) 0.0425(10) Uani 1 1 d .
C30 C 0.7774(5) 0.6278(5) 0.3859(4) 0.0427(10) Uani 1 1 d .
H30 H 0.8179 0.6487 0.3150 0.051 Uiso 1 1 calc R
C31 C 0.8994(8) 0.5168(7) 0.4602(5) 0.0662(15) Uani 1 1 d .
H31A H 0.9105 0.4121 0.4481 0.079 Uiso 1 1 calc R
H31B H 0.8687 0.5002 0.5321 0.079 Uiso 1 1 calc R
C32 C 1.0538(8) 0.5975(8) 0.4401(7) 0.0781(18) Uani 1 1 d .
H32A H 1.1332 0.5283 0.4867 0.094 Uiso 1 1 calc R
H32B H 1.0854 0.6100 0.3688 0.094 Uiso 1 1 calc R
C33 C 1.0391(8) 0.7629(9) 0.4576(6) 0.0744(17) Uani 1 1 d .
H33A H 1.0294 0.7468 0.5320 0.089 Uiso 1 1 calc R
H33B H 1.1339 0.8158 0.4351 0.089 Uiso 1 1 calc R
C34 C 0.7457(5) 0.7943(5) 0.4042(3) 0.0392(9) Uani 1 1 d .
C35 C 0.9028(6) 0.8754(6) 0.4009(4) 0.0509(12) Uani 1 1 d .
C36 C 0.6280(6) 0.5450(6) 0.3889(4) 0.0484(11) Uani 1 1 d .
C37 C 0.4401(7) 0.3365(7) 0.3413(6) 0.0668(15) Uani 1 1 d .
H37A H 0.4537 0.2241 0.3427 0.080 Uiso 1 1 calc R
H37B H 0.4172 0.3371 0.4120 0.080 Uiso 1 1 calc R
C38 C 0.3028(7) 0.4161(6) 0.2724(5) 0.0544(12) Uani 1 1 d .
C39 C 0.2907(10) 0.5753(8) 0.2063(6) 0.0778(19) Uani 1 1 d .
H39 H 0.3742 0.6396 0.1985 0.093 Uiso 1 1 calc R
C40 C 0.1494(13) 0.6384(10) 0.1508(6) 0.102(3) Uani 1 1 d .
H40 H 0.1404 0.7444 0.1060 0.123 Uiso 1 1 calc R
C41 C 0.0274(9) 0.5447(11) 0.1629(6) 0.083(2) Uani 1 1 d .
H41 H -0.0645 0.5863 0.1257 0.099 Uiso 1 1 calc R
C42 C 0.0389(7) 0.3918(9) 0.2283(6) 0.0694(16) Uani 1 1 d .
H42 H -0.0463 0.3296 0.2379 0.083 Uiso 1 1 calc R
C43 C 0.1717(8) 0.3283(8) 0.2799(5) 0.0635(14) Uani 1 1 d .
H43 H 0.1771 0.2209 0.3226 0.076 Uiso 1 1 calc R
C44 C 0.8804(9) 1.0139(8) 0.4511(5) 0.0730(18) Uani 1 1 d .
H44A H 0.7926 1.0855 0.4191 0.088 Uiso 1 1 calc R
H44B H 0.9716 1.0733 0.4407 0.088 Uiso 1 1 calc R
H44C H 0.8631 0.9685 0.5247 0.088 Uiso 1 1 calc R

loop_
_atom_site_aniso_label
_atom_site_aniso_U_11
_atom_site_aniso_U_22
_atom_site_aniso_U_33
_atom_site_aniso_U_23
_atom_site_aniso_U_13
_atom_site_aniso_U_12
S1 0.0628(9) 0.0665(9) 0.0968(12) -0.0313(8) -0.0300(8) 0.0042(7)
S2 0.0564(9) 0.0939(12) 0.1169(15) -0.0742(11) 0.0062(9) -0.0133(8)
O1 0.072(3) 0.067(3) 0.066(2) 0.011(2) -0.018(2) -0.025(2)
O2 0.102(4) 0.049(2) 0.082(3) -0.008(2) 0.011(3) -0.026(2)
O3 0.061(2) 0.071(2) 0.0399(19) 0.0069(17) -0.0089(16) -0.0170(18)
O4 0.086(3) 0.083(3) 0.060(2) -0.031(2) 0.036(2) -0.043(2)
O5 0.060(3) 0.082(3) 0.079(3) -0.024(2) 0.025(2) -0.032(2)
O6 0.071(2) 0.072(2) 0.0465(19) -0.0303(18) 0.0220(17) -0.0283(19)
C1 0.048(3) 0.045(2) 0.051(3) -0.004(2) 0.002(2) -0.017(2)
C2 0.036(2) 0.053(3) 0.042(2) -0.009(2) 0.0047(18) -0.0072(19)
C3 0.057(3) 0.079(4) 0.047(3) -0.009(3) 0.007(2) -0.005(3)
C4 0.066(4) 0.099(5) 0.056(3) -0.032(3) 0.001(3) 0.009(3)
C5 0.066(4) 0.079(4) 0.083(4) -0.049(4) -0.009(3) 0.011(3)
C6 0.044(3) 0.046(3) 0.073(4) -0.021(2) 0.002(2) 0.003(2)
C7 0.033(2) 0.047(2) 0.046(2) -0.012(2) 0.0003(18) -0.0034(18)
C8 0.042(2) 0.054(3) 0.036(2) -0.011(2) 0.0037(18) -0.0045(19)
C9 0.058(3) 0.085(4) 0.060(3) -0.033(3) 0.004(3) 0.000(3)
C10 0.086(5) 0.080(4) 0.085(5) -0.051(4) 0.009(4) 0.007(3)
C11 0.083(4) 0.070(4) 0.063(3) -0.037(3) -0.003(3) -0.013(3)
C12 0.049(3) 0.042(2) 0.036(2) -0.0069(19) 0.0003(19) -0.0037(19)
C13 0.062(3) 0.053(3) 0.049(3) -0.021(2) 0.005(2) -0.020(2)
C14 0.054(3) 0.060(3) 0.039(2) -0.011(2) 0.007(2) -0.013(2)
C15 0.058(4) 0.092(5) 0.083(4) -0.037(4) 0.005(3) -0.026(3)
C16 0.053(3) 0.058(3) 0.060(3) -0.012(3) -0.010(2) -0.010(2)
C17 0.082(5) 0.080(4) 0.072(4) -0.026(4) 0.011(3) -0.020(3)
C18 0.104(6) 0.112(7) 0.074(5) -0.033(5) 0.004(4) 0.013(5)
C19 0.142(10) 0.097(6) 0.105(7) -0.050(5) -0.032(7) 0.022(6)
C20 0.131(8) 0.059(4) 0.117(7) -0.032(4) -0.049(6) -0.003(4)
C21 0.074(4) 0.066(4) 0.087(5) -0.013(3) -0.026(4) -0.013(3)
C22 0.061(4) 0.091(4) 0.069(4) -0.030(3) -0.004(3) -0.022(3)
C23 0.053(3) 0.043(2) 0.054(3) -0.017(2) 0.011(2) -0.017(2)
C24 0.054(3) 0.040(2) 0.051(3) -0.015(2) 0.008(2) -0.008(2)
C25 0.090(4) 0.052(3) 0.057(3) -0.013(3) 0.012(3) -0.015(3)
C26 0.081(4) 0.065(4) 0.068(4) -0.010(3) -0.022(3) 0.002(3)
C27 0.061(3) 0.064(3) 0.079(4) -0.027(3) -0.012(3) 0.007(3)
C28 0.047(3) 0.048(3) 0.074(4) -0.023(3) -0.004(2) 0.003(2)
C29 0.048(3) 0.036(2) 0.045(2) -0.0142(19) 0.0048(19) -0.0080(18)
C30 0.048(3) 0.043(2) 0.037(2) -0.0109(19) 0.0037(19) -0.0081(19)
C31 0.082(4) 0.045(3) 0.066(4) -0.012(3) -0.007(3) 0.007(3)
C32 0.065(4) 0.071(4) 0.095(5) -0.025(4) -0.018(3) 0.015(3)
C33 0.054(4) 0.091(5) 0.078(4) -0.024(4) -0.005(3) -0.013(3)
C34 0.042(2) 0.042(2) 0.035(2) -0.0138(18) 0.0051(17) -0.0068(18)
C35 0.052(3) 0.055(3) 0.051(3) -0.019(2) -0.004(2) -0.021(2)
C36 0.055(3) 0.039(2) 0.047(3) -0.008(2) 0.002(2) -0.006(2)
C37 0.065(4) 0.045(3) 0.094(4) -0.026(3) -0.006(3) -0.010(2)
C38 0.059(3) 0.049(3) 0.061(3) -0.024(2) 0.004(2) -0.009(2)
C39 0.092(5) 0.051(3) 0.076(4) 0.001(3) 0.015(4) -0.007(3)
C40 0.150(9) 0.070(4) 0.065(4) 0.004(4) 0.023(5) 0.027(5)
C41 0.071(4) 0.109(6) 0.069(4) -0.030(4) -0.002(3) 0.007(4)
C42 0.054(3) 0.084(4) 0.081(4) -0.042(4) 0.004(3) -0.006(3)
C43 0.065(4) 0.059(3) 0.071(4) -0.026(3) 0.002(3) -0.005(3)
C44 0.100(5) 0.071(4) 0.062(3) -0.035(3) 0.010(3) -0.037(3)

loop_
_atom_type_symbol
_atom_type_description
_atom_type_scat_dispersion_real
_atom_type_scat_dispersion_imag
_atom_type_scat_source
C C 0.0033 0.0016 'International Tables Vol C Tables 4.2.6.8 and 6.1.1.4'
H H 0.0000 0.0000 'International Tables Vol C Tables 4.2.6.8 and 6.1.1.4'
O O 0.0106 0.0060 'International Tables Vol C Tables 4.2.6.8 and 6.1.1.4'
S S 0.1246 0.1234 'International Tables Vol C Tables 4.2.6.8 and 6.1.1.4'

loop_
_geom_angle_atom_site_label_1
_geom_angle_atom_site_label_2
_geom_angle_atom_site_label_3
_geom_angle
C14 S1 C15 99.1(3)
C36 S2 C37 100.4(3)
C12 O3 H3O 93.4
C34 O6 H6O 101.5
O2 C1 C2 126.9(5)
O2 C1 C13 125.0(5)
C2 C1 C13 108.0(4)
C7 C2 C3 120.4(5)
C7 C2 C1 109.4(4)
C3 C2 C1 130.1(5)
C4 C3 C2 118.8(6)
C4 C3 H3 120.6
C2 C3 H3 120.6
C3 C4 C5 121.7(6)
C3 C4 H4 119.2
C5 C4 H4 119.2
C4 C5 C6 121.1(6)
C4 C5 H5 119.4
C6 C5 H5 119.4
C7 C6 C5 118.3(5)
C7 C6 H6 120.9
C5 C6 H6 120.9
C2 C7 C6 119.7(5)
C2 C7 C12 109.5(4)
C6 C7 C12 130.6(4)
C14 C8 C12 111.5(4)
C14 C8 C9 111.4(4)
C12 C8 C9 111.0(4)
C14 C8 H8 107.6
C12 C8 H8 107.6
C9 C8 H8 107.6
C10 C9 C8 108.4(5)
C10 C9 H9A 110.0
C8 C9 H9A 110.0
C10 C9 H9B 110.0
C8 C9 H9B 110.0
H9A C9 H9B 108.4
C11 C10 C9 112.1(6)
C11 C10 H10A 109.2
C9 C10 H10A 109.2
C11 C10 H10B 109.2
C9 C10 H10B 109.2
H10A C10 H10B 107.9
C10 C11 C13 116.4(5)
C10 C11 H11A 108.2
C13 C11 H11A 108.2
C10 C11 H11B 108.2
C13 C11 H11B 108.2
H11A C11 H11B 107.4
O3 C12 C7 114.3(4)
O3 C12 C8 112.6(4)
C7 C12 C8 107.3(4)
O3 C12 C13 106.9(4)
C7 C12 C13 102.7(4)
C8 C12 C13 112.6(4)
C11 C13 C22 109.6(5)
C11 C13 C1 116.0(5)
C22 C13 C1 104.7(4)
C11 C13 C12 114.0(5)
C22 C13 C12 111.4(5)
C1 C13 C12 100.6(4)
O1 C14 C8 125.1(5)
O1 C14 S1 122.3(4)
C8 C14 S1 112.6(4)
C16 C15 S1 117.0(5)
C16 C15 H15A 108.0
S1 C15 H15A 108.0
C16 C15 H15B 108.0
S1 C15 H15B 108.0
H15A C15 H15B 107.3
C21 C16 C17 117.5(7)
C21 C16 C15 120.1(6)
C17 C16 C15 122.2(5)
C18 C17 C16 121.8(7)
C18 C17 H17 119.1
C16 C17 H17 119.1
C17 C18 C19 119.1(10)
C17 C18 H18 120.5
C19 C18 H18 120.5
C20 C19 C18 120.4(9)
C20 C19 H19 119.8
C18 C19 H19 119.8
C21 C20 C19 120.3(8)
C21 C20 H20 119.8
C19 C20 H20 119.8
C20 C21 C16 120.9(8)
C20 C21 H21 119.6
C16 C21 H21 119.6
C13 C22 H22A 109.5
C13 C22 H22B 109.5
H22A C22 H22B 109.5
C13 C22 H22C 109.5
H22A C22 H22C 109.5
H22B C22 H22C 109.5
O5 C23 C24 126.8(5)
O5 C23 C35 126.0(5)
C24 C23 C35 107.2(4)
C25 C24 C29 119.5(5)
C25 C24 C23 130.7(5)
C29 C24 C23 109.8(4)
C24 C25 C26 119.1(6)
C24 C25 H25 120.5
C26 C25 H25 120.5
C27 C26 C25 121.7(6)
C27 C26 H26 119.2
C25 C26 H26 119.2
C26 C27 C28 118.7(6)
C26 C27 H27 120.6
C28 C27 H27 120.6
C29 C28 C27 120.4(6)
C29 C28 H28 119.8
C27 C28 H28 119.8
C28 C29 C24 120.6(5)
C28 C29 C34 130.2(4)
C24 C29 C34 109.1(4)
C36 C30 C31 111.3(4)
C36 C30 C34 110.9(4)
C31 C30 C34 113.4(4)
C36 C30 H30 106.9
C31 C30 H30 106.9
C34 C30 H30 106.9
C30 C31 C32 108.2(5)
C30 C31 H31A 110.1
C32 C31 H31A 110.1
C30 C31 H31B 110.1
C32 C31 H31B 110.1
H31A C31 H31B 108.4
C33 C32 C31 111.1(6)
C33 C32 H32A 109.4
C31 C32 H32A 109.4
C33 C32 H32B 109.4
C31 C32 H32B 109.4
H32A C32 H32B 108.0
C35 C33 C32 114.9(5)
C35 C33 H33A 108.5
C32 C33 H33A 108.5
C35 C33 H33B 108.5
C32 C33 H33B 108.5
H33A C33 H33B 107.5
O6 C34 C29 114.1(4)
O6 C34 C30 112.4(4)
C29 C34 C30 108.8(4)
O6 C34 C35 109.0(4)
C29 C34 C35 102.7(4)
C30 C34 C35 109.3(4)
C33 C35 C23 117.6(5)
C33 C35 C44 107.0(5)
C23 C35 C44 104.3(4)
C33 C35 C34 115.5(4)
C23 C35 C34 102.4(4)
C44 C35 C34 109.3(5)
O4 C36 C30 124.4(5)
O4 C36 S2 120.9(4)
C30 C36 S2 114.6(4)
C38 C37 S2 115.5(5)
C38 C37 H37A 108.4
S2 C37 H37A 108.4
C38 C37 H37B 108.4
S2 C37 H37B 108.4
H37A C37 H37B 107.5
C39 C38 C43 116.7(6)
C39 C38 C37 125.2(6)
C43 C38 C37 117.9(5)
C38 C39 C40 119.1(7)
C38 C39 H39 120.4
C40 C39 H39 120.4
C41 C40 C39 120.3(7)
C41 C40 H40 119.8
C39 C40 H40 119.8
C42 C41 C40 120.2(7)
C42 C41 H41 119.9
C40 C41 H41 119.9
C43 C42 C41 120.7(7)
C43 C42 H42 119.7
C41 C42 H42 119.7
C42 C43 C38 122.9(6)
C42 C43 H43 118.6
C38 C43 H43 118.6
C35 C44 H44A 109.5
C35 C44 H44B 109.5
H44A C44 H44B 109.5
C35 C44 H44C 109.5
H44A C44 H44C 109.5
H44B C44 H44C 109.5

loop_
_geom_bond_atom_site_label_1
_geom_bond_atom_site_label_2
_geom_bond_distance
S1 C14 1.773(6)
S1 C15 1.808(7)
S2 C36 1.753(6)
S2 C37 1.810(6)
O1 C14 1.196(7)
O2 C1 1.232(6)
O3 C12 1.421(6)
O3 H3O 0.9272
O4 C36 1.242(7)
O5 C23 1.202(6)
O6 C34 1.407(6)
O6 H6O 0.8453
C1 C2 1.455(8)
C1 C13 1.535(7)
C2 C7 1.389(7)
C2 C3 1.412(8)
C3 C4 1.346(10)
C3 H3 0.9300
C4 C5 1.367(11)
C4 H4 0.9300
C5 C6 1.397(9)
C5 H5 0.9300
C6 C7 1.394(7)
C6 H6 0.9300
C7 C12 1.525(7)
C8 C14 1.513(7)
C8 C12 1.529(7)
C8 C9 1.543(8)
C8 H8 0.9800
C9 C10 1.517(10)
C9 H9A 0.9700
C9 H9B 0.9700
C10 C11 1.487(10)
C10 H10A 0.9700
C10 H10B 0.9700
C11 C13 1.524(9)
C11 H11A 0.9700
C11 H11B 0.9700
C12 C13 1.570(7)
C13 C22 1.526(9)
C15 C16 1.478(10)
C15 H15A 0.9700
C15 H15B 0.9700
C16 C21 1.401(9)
C16 C17 1.413(9)
C17 C18 1.351(11)
C17 H17 0.9300
C18 C19 1.401(15)
C18 H18 0.9300
C19 C20 1.374(16)
C19 H19 0.9300
C20 C21 1.364(14)
C20 H20 0.9300
C21 H21 0.9300
C22 H22A 0.9600
C22 H22B 0.9600
C22 H22C 0.9600
C23 C24 1.466(8)
C23 C35 1.527(7)
C24 C25 1.388(9)
C24 C29 1.412(7)
C25 C26 1.394(10)
C25 H25 0.9300
C26 C27 1.383(10)
C26 H26 0.9300
C27 C28 1.405(9)
C27 H27 0.9300
C28 C29 1.364(7)
C28 H28 0.9300
C29 C34 1.527(7)
C30 C36 1.518(7)
C30 C31 1.522(8)
C30 C34 1.545(6)
C30 H30 0.9800
C31 C32 1.537(10)
C31 H31A 0.9700
C31 H31B 0.9700
C32 C33 1.522(11)
C32 H32A 0.9700
C32 H32B 0.9700
C33 C35 1.521(9)
C33 H33A 0.9700
C33 H33B 0.9700
C34 C35 1.571(6)
C35 C44 1.550(8)
C37 C38 1.501(9)
C37 H37A 0.9700
C37 H37B 0.9700
C38 C39 1.392(8)
C38 C43 1.398(9)
C39 C40 1.421(14)
C39 H39 0.9300
C40 C41 1.358(13)
C40 H40 0.9300
C41 C42 1.346(11)
C41 H41 0.9300
C42 C43 1.339(10)
C42 H42 0.9300
C43 H43 0.9300
C44 H44A 0.9600
C44 H44B 0.9600
C44 H44C 0.9600

loop_
_geom_hbond_atom_site_label_D
_geom_hbond_atom_site_label_H
_geom_hbond_atom_site_label_A
_geom_hbond_distance_DH
_geom_hbond_distance_HA
_geom_hbond_distance_DA
_geom_hbond_angle_DHA
O3 H3O O1 0.93 1.86 2.720(5) 153.9
O3 H3O O4 0.93 2.45 2.989(5) 116.8
O6 H6O O4 0.85 2.02 2.739(6) 142.5
